data_7004105
loop_
_publ_author_name
'Kolotilov, Sergey V.'
'Schollmeyer, Dieter'
'Thompson, Laurence K.'
'Golub, Vladimir'
'Addison, Anthony W.'
'Pavlishchuk, Vitaly V.'

_publ_section_title
;
 Synthesis, structure and magnetic properties of oligometallic systems
 derived from di- and trinuclear copper(ii) amido-oximate complexes
;
_journal_issue 22
_journal_name_full 'Dalton Transactions'
_journal_page_first 3007
_journal_page_last 3014
_journal_paper_doi 10.1039/b802822b
_journal_year 2008
_chemical_formula_sum 'C18 H26 Ba Cu3 N12 O16'
_chemical_formula_weight 994.47
_chemical_name_systematic
;
?
;
_space_group_IT_number 15
_symmetry_cell_setting monoclinic
_symmetry_space_group_name_Hall '-C 2yc'
_symmetry_space_group_name_H-M 'C 1 2/c 1'
_atom_sites_solution_hydrogens geom
_atom_sites_solution_primary direct
_atom_sites_solution_secondary difmap
_audit_creation_method SHELXL-97
_cell_angle_alpha 90.00
_cell_angle_beta 119.647(3)
_cell_angle_gamma 90.00
_cell_formula_units_Z 4
_cell_length_a 18.2664(10)
_cell_length_b 19.1141(11)
_cell_length_c 11.0179(6)
_cell_measurement_temperature 193(2)
_cell_volume 3343.3(3)
_computing_structure_refinement 'SHELXL-97 (Sheldrick, 1997)'
_diffrn_ambient_temperature 193(2)
_diffrn_measured_fraction_theta_full 0.992
_diffrn_measured_fraction_theta_max 0.992
_diffrn_radiation_monochromator graphite
_diffrn_radiation_source 'fine-focus sealed tube'
_diffrn_radiation_type MoK\a
_diffrn_radiation_wavelength 0.71069
_diffrn_reflns_av_R_equivalents 0.1724
_diffrn_reflns_av_sigmaI/netI 0.1923
_diffrn_reflns_limit_h_max 24
_diffrn_reflns_limit_h_min -16
_diffrn_reflns_limit_k_max 25
_diffrn_reflns_limit_k_min -17
_diffrn_reflns_limit_l_max 14
_diffrn_reflns_limit_l_min -14
_diffrn_reflns_number 12202
_diffrn_reflns_theta_full 28.36
_diffrn_reflns_theta_max 28.36
_diffrn_reflns_theta_min 1.67
_exptl_absorpt_coefficient_mu 3.131
_exptl_absorpt_correction_T_max 0.7659
_exptl_absorpt_correction_T_min 0.5877
_exptl_absorpt_correction_type numerical
_exptl_crystal_density_diffrn 1.976
_exptl_crystal_density_method 'not measured'
_exptl_crystal_F_000 1956
_exptl_crystal_size_max 0.19
_exptl_crystal_size_mid 0.15
_exptl_crystal_size_min 0.09
_refine_diff_density_max 1.869
_refine_diff_density_min -1.831
_refine_diff_density_rms 0.347
_refine_ls_extinction_method none
_refine_ls_goodness_of_fit_ref 0.993
_refine_ls_hydrogen_treatment constr
_refine_ls_matrix_type full
_refine_ls_number_parameters 228
_refine_ls_number_reflns 4163
_refine_ls_number_restraints 0
_refine_ls_restrained_S_all 0.993
_refine_ls_R_factor_all 0.1683
_refine_ls_R_factor_gt 0.0876
_refine_ls_shift/su_max 0.000
_refine_ls_shift/su_mean 0.000
_refine_ls_structure_factor_coef Fsqd
_refine_ls_weighting_details 'calc w=1/[\s^2^(Fo^2^)+(0.1320P)^2^+0.0000P] where P=(Fo^2^+2Fc^2^)/3'
_refine_ls_weighting_scheme calc
_refine_ls_wR_factor_gt 0.2043
_refine_ls_wR_factor_ref 0.2459
_reflns_number_gt 2118
_reflns_number_total 4163
_reflns_threshold_expression >2sigma(I)
_cod_data_source_file b802822b.txt
_cod_data_source_block cu3ba
_cod_original_sg_symbol_H-M ' C 2/c '
_cod_database_code 7004105

loop_
_symmetry_equiv_pos_as_xyz
'x, y, z'
'-x, y, -z+1/2'
'x+1/2, y+1/2, z'
'-x+1/2, y+1/2, -z+1/2'
'-x, -y, -z'
'x, -y, z-1/2'
'-x+1/2, -y+1/2, -z'
'x+1/2, -y+1/2, z-1/2'

loop_
_atom_site_label
_atom_site_type_symbol
_atom_site_fract_x
_atom_site_fract_y
_atom_site_fract_z
_atom_site_U_iso_or_equiv
_atom_site_adp_type
_atom_site_occupancy
_atom_site_symmetry_multiplicity
_atom_site_calc_flag
_atom_site_refinement_flags
_atom_site_disorder_assembly
_atom_site_disorder_group
Cu2 Cu 0.5000 -0.07866(9) 0.2500 0.0260(5) Uani 1 2 d S . .
Cu1 Cu 0.39878(8) 0.06521(7) -0.00732(12) 0.0261(4) Uani 1 1 d . . .
O1 O 0.3972(4) -0.0881(4) 0.0733(7) 0.0291(17) Uani 1 1 d . . .
N2 N 0.3570(5) -0.0314(4) 0.0061(8) 0.0267(19) Uani 1 1 d . . .
C3 C 0.2769(7) -0.0358(6) -0.0789(10) 0.027(2) Uani 1 1 d . . .
C4 C 0.2335(7) -0.1008(7) -0.0898(11) 0.036(3) Uani 1 1 d . . .
N5 N 0.2017(7) -0.1531(6) -0.0981(12) 0.062(3) Uani 1 1 d . . .
C6 C 0.2314(7) 0.0276(6) -0.1606(10) 0.028(2) Uani 1 1 d . . .
O7 O 0.1509(5) 0.0238(4) -0.2388(7) 0.0366(19) Uani 1 1 d . . .
N8 N 0.2795(6) 0.0810(5) -0.1397(9) 0.031(2) Uani 1 1 d . . .
C9 C 0.2420(7) 0.1467(6) -0.2059(13) 0.044(3) Uani 1 1 d . . .
H9A H 0.2152 0.1685 -0.1562 0.053 Uiso 1 1 calc R . .
H9B H 0.1974 0.1377 -0.3033 0.053 Uiso 1 1 calc R . .
C10 C 0.3050(9) 0.1967(7) -0.2067(15) 0.058(4) Uani 1 1 d . . .
H10A H 0.2740 0.2383 -0.2618 0.069 Uiso 1 1 calc R . .
H10B H 0.3312 0.1740 -0.2567 0.069 Uiso 1 1 calc R . .
C11 C 0.3766(8) 0.2224(7) -0.0634(14) 0.052(4) Uani 1 1 d . . .
H11A H 0.4099 0.2591 -0.0772 0.063 Uiso 1 1 calc R . .
H11B H 0.3524 0.2424 -0.0080 0.063 Uiso 1 1 calc R . .
N12 N 0.4314(6) 0.1617(5) 0.0115(10) 0.038(2) Uani 1 1 d . . .
C13 C 0.5124(8) 0.1764(6) 0.1031(12) 0.034(3) Uani 1 1 d . . .
O14 O 0.5501(5) 0.2322(4) 0.1393(8) 0.043(2) Uani 1 1 d . . .
C15 C 0.5614(7) 0.1100(6) 0.1666(11) 0.029(2) Uani 1 1 d . . .
C16 C 0.6509(8) 0.1130(6) 0.2652(11) 0.036(3) Uani 1 1 d . . .
N17 N 0.7210(6) 0.1179(6) 0.3447(10) 0.047(3) Uani 1 1 d . . .
N18 N 0.5184(6) 0.0512(5) 0.1316(8) 0.028(2) Uani 1 1 d . . .
O19 O 0.5621(4) -0.0080(4) 0.1839(7) 0.0285(16) Uani 1 1 d . . .
O20 O 0.5000 -0.1810(6) 0.2500 0.060(4) Uani 1 2 d S . .
Ba1 Ba 0.0000 0.02165(5) -0.2500 0.0409(4) Uani 1 2 d S . .
O1W O 0.1157(8) 0.0526(6) 0.0223(10) 0.093(4) Uani 1 1 d . . .
H1W1 H 0.1262 0.0296 0.0952 0.139 Uiso 1 1 d R . .
H1W2 H 0.1321 0.0363 -0.0289 0.139 Uiso 1 1 d R . .
O2W O 0.0000 0.1599(6) -0.2500 0.055(4) Uani 1 2 d S . .
H2W H 0.0155 0.1929 -0.2841 0.083 Uiso 1 1 d R . .
O3W O -0.0079(7) -0.0921(6) -0.4122(17) 0.131(6) Uani 1 1 d . . .
H3W1 H -0.0354 -0.0541 -0.4372 0.196 Uiso 1 1 d R . .
H3W2 H 0.0372 -0.0977 -0.4102 0.196 Uiso 1 1 d R . .
O4W O -0.0823(6) -0.2233(5) -0.4419(8) 0.054(2) Uani 1 1 d . . .
H4W1 H -0.0736 -0.1811 -0.4312 0.081 Uiso 1 1 d R . .
H5W2 H -0.0723 -0.2377 -0.5053 0.081 Uiso 1 1 d R . .

loop_
_atom_site_aniso_label
_atom_site_aniso_U_11
_atom_site_aniso_U_22
_atom_site_aniso_U_33
_atom_site_aniso_U_23
_atom_site_aniso_U_13
_atom_site_aniso_U_12
Cu2 0.0221(9) 0.0188(10) 0.0243(9) 0.000 0.0017(7) 0.000
Cu1 0.0271(7) 0.0195(7) 0.0275(6) 0.0001(5) 0.0103(6) -0.0042(5)
O1 0.030(4) 0.013(4) 0.029(4) 0.001(3) 0.003(3) -0.004(3)
N2 0.027(5) 0.015(5) 0.030(4) -0.004(4) 0.009(4) 0.000(4)
C3 0.029(6) 0.025(6) 0.024(5) -0.008(4) 0.010(4) -0.008(5)
C4 0.031(6) 0.038(7) 0.038(6) -0.002(5) 0.016(5) -0.009(6)
N5 0.053(8) 0.045(7) 0.075(8) -0.007(6) 0.023(6) -0.023(6)
C6 0.029(6) 0.038(7) 0.017(4) 0.001(4) 0.010(4) 0.010(5)
O7 0.029(4) 0.041(5) 0.039(4) 0.002(4) 0.016(3) 0.001(4)
N8 0.036(5) 0.016(5) 0.036(5) 0.008(4) 0.014(4) 0.000(4)
C9 0.033(7) 0.035(7) 0.054(7) 0.011(6) 0.013(6) 0.018(6)
C10 0.064(10) 0.030(8) 0.078(10) 0.018(7) 0.033(8) 0.011(7)
C11 0.047(8) 0.043(8) 0.063(9) 0.014(7) 0.025(7) 0.004(7)
N12 0.053(6) 0.018(5) 0.048(6) -0.004(4) 0.029(5) -0.012(5)
C13 0.048(7) 0.024(6) 0.043(6) -0.020(5) 0.033(6) -0.014(6)
O14 0.056(6) 0.027(5) 0.062(6) -0.023(4) 0.041(5) -0.026(4)
C15 0.035(6) 0.027(6) 0.033(5) -0.008(5) 0.023(5) -0.006(5)
C16 0.047(8) 0.030(7) 0.029(6) -0.010(5) 0.017(5) -0.015(6)
N17 0.039(6) 0.058(8) 0.039(5) 0.000(5) 0.015(5) -0.020(5)
N18 0.029(5) 0.026(5) 0.032(5) -0.002(4) 0.018(4) -0.004(4)
O19 0.024(4) 0.029(4) 0.035(4) 0.001(3) 0.016(3) -0.002(3)
O20 0.080(10) 0.018(6) 0.033(6) 0.000 -0.010(6) 0.000
Ba1 0.0115(4) 0.0242(6) 0.0677(7) 0.000 0.0049(4) 0.000
O1W 0.127(11) 0.102(10) 0.038(5) -0.017(6) 0.033(6) -0.047(8)
O2W 0.095(11) 0.026(7) 0.064(8) 0.000 0.054(8) 0.000
O3W 0.073(9) 0.045(8) 0.237(16) -0.073(9) 0.048(10) -0.007(7)
O4W 0.070(6) 0.041(6) 0.044(5) 0.006(4) 0.023(5) 0.028(5)

loop_
_atom_type_symbol
_atom_type_description
_atom_type_scat_dispersion_real
_atom_type_scat_dispersion_imag
_atom_type_scat_source
C C 0.0033 0.0016 'International Tables Vol C Tables 4.2.6.8 and 6.1.1.4'
H H 0.0000 0.0000 'International Tables Vol C Tables 4.2.6.8 and 6.1.1.4'
Ba Ba -0.3244 2.2819 'International Tables Vol C Tables 4.2.6.8 and 6.1.1.4'
Cu Cu 0.3201 1.2651 'International Tables Vol C Tables 4.2.6.8 and 6.1.1.4'
N N 0.0061 0.0033 'International Tables Vol C Tables 4.2.6.8 and 6.1.1.4'
O O 0.0106 0.0060 'International Tables Vol C Tables 4.2.6.8 and 6.1.1.4'

loop_
_geom_angle_atom_site_label_1
_geom_angle_atom_site_label_2
_geom_angle_atom_site_label_3
_geom_angle
_geom_angle_site_symmetry_1
_geom_angle_site_symmetry_3
_geom_angle_publ_flag
O1 Cu2 O1 169.3(4) . 2_655 ?
O1 Cu2 O20 84.6(2) . . ?
O1 Cu2 O20 84.6(2) 2_655 . ?
O1 Cu2 O19 97.6(3) . . ?
O1 Cu2 O19 89.3(3) 2_655 . ?
O20 Cu2 O19 129.8(2) . . ?
O1 Cu2 O19 89.3(3) . 2_655 ?
O1 Cu2 O19 97.6(3) 2_655 2_655 ?
O20 Cu2 O19 129.8(2) . 2_655 ?
O19 Cu2 O19 100.5(4) . 2_655 ?
N12 Cu1 N8 96.0(4) . . ?
N12 Cu1 N18 83.2(4) . . ?
N8 Cu1 N18 177.8(4) . . ?
N12 Cu1 N2 167.0(4) . . ?
N8 Cu1 N2 82.8(3) . . ?
N18 Cu1 N2 97.6(4) . . ?
N2 O1 Cu2 119.0(6) . . ?
C3 N2 O1 118.2(9) . . ?
C3 N2 Cu1 109.8(7) . . ?
O1 N2 Cu1 131.7(6) . . ?
N2 C3 C4 119.6(10) . . ?
N2 C3 C6 118.5(9) . . ?
C4 C3 C6 121.9(10) . . ?
N5 C4 C3 177.6(14) . . ?
O7 C6 N8 128.0(10) . . ?
O7 C6 C3 117.9(10) . . ?
N8 C6 C3 114.0(9) . . ?
C6 O7 Ba1 146.6(6) . . ?
C6 N8 C9 119.1(9) . . ?
C6 N8 Cu1 114.9(7) . . ?
C9 N8 Cu1 125.9(7) . . ?
N8 C9 C10 112.5(10) . . ?
C9 C10 C11 117.4(11) . . ?
N12 C11 C10 108.4(11) . . ?
C13 N12 C11 116.2(10) . . ?
C13 N12 Cu1 116.7(8) . . ?
C11 N12 Cu1 127.0(8) . . ?
O14 C13 N12 131.3(12) . . ?
O14 C13 C15 118.1(11) . . ?
N12 C13 C15 110.6(9) . . ?
N18 C15 C16 122.9(11) . . ?
N18 C15 C13 116.8(10) . . ?
C16 C15 C13 120.3(10) . . ?
N17 C16 C15 177.3(14) . . ?
C15 N18 O19 116.9(9) . . ?
C15 N18 Cu1 112.6(8) . . ?
O19 N18 Cu1 130.2(7) . . ?
N18 O19 Cu2 112.3(5) . . ?
O2W Ba1 O7 89.13(17) . 2_554 ?
O2W Ba1 O7 89.13(17) . . ?
O7 Ba1 O7 178.3(3) 2_554 . ?
O2W Ba1 O1W 77.6(3) . . ?
O7 Ba1 O1W 105.3(3) 2_554 . ?
O7 Ba1 O1W 74.3(3) . . ?
O2W Ba1 O1W 77.6(3) . 2_554 ?
O7 Ba1 O1W 74.3(3) 2_554 2_554 ?
O7 Ba1 O1W 105.3(3) . 2_554 ?
O1W Ba1 O1W 155.2(5) . 2_554 ?
O2W Ba1 O3W 141.6(4) . . ?
O7 Ba1 O3W 104.9(3) 2_554 . ?
O7 Ba1 O3W 76.5(3) . . ?
O1W Ba1 O3W 129.7(4) . . ?
O1W Ba1 O3W 72.4(4) 2_554 . ?
O2W Ba1 O3W 141.6(4) . 2_554 ?
O7 Ba1 O3W 76.5(3) 2_554 2_554 ?
O7 Ba1 O3W 104.9(3) . 2_554 ?
O1W Ba1 O3W 72.4(4) . 2_554 ?
O1W Ba1 O3W 129.7(4) 2_554 2_554 ?
O3W Ba1 O3W 76.7(7) . 2_554 ?

loop_
_geom_bond_atom_site_label_1
_geom_bond_atom_site_label_2
_geom_bond_distance
_geom_bond_site_symmetry_2
_geom_bond_publ_flag
Cu2 O1 1.932(6) . ?
Cu2 O1 1.932(6) 2_655 ?
Cu2 O20 1.956(11) . ?
Cu2 O19 2.112(7) . ?
Cu2 O19 2.112(7) 2_655 ?
Cu1 N12 1.917(9) . ?
Cu1 N8 1.954(9) . ?
Cu1 N18 1.969(9) . ?
Cu1 N2 2.031(9) . ?
O1 N2 1.314(10) . ?
N2 C3 1.292(13) . ?
C3 C4 1.446(15) . ?
C3 C6 1.492(15) . ?
C4 N5 1.136(14) . ?
C6 O7 1.288(12) . ?
C6 N8 1.291(13) . ?
O7 Ba1 2.697(7) . ?
N8 C9 1.445(13) . ?
C9 C10 1.498(18) . ?
C10 C11 1.549(18) . ?
C11 N12 1.488(16) . ?
N12 C13 1.345(14) . ?
C13 O14 1.225(12) . ?
C13 C15 1.511(16) . ?
C15 N18 1.315(13) . ?
C15 C16 1.449(15) . ?
C16 N17 1.143(14) . ?
N18 O19 1.339(11) . ?
Ba1 O2W 2.643(12) . ?
Ba1 O7 2.697(7) 2_554 ?
Ba1 O1W 2.747(9) . ?
Ba1 O1W 2.747(9) 2_554 ?
Ba1 O3W 2.772(11) . ?
Ba1 O3W 2.772(11) 2_554 ?

loop_
_geom_hbond_atom_site_label_D
_geom_hbond_atom_site_label_H
_geom_hbond_atom_site_label_A
_geom_hbond_distance_DH
_geom_hbond_distance_HA
_geom_hbond_distance_DA
_geom_hbond_angle_DHA
_geom_hbond_site_symmetry_A
O1W H1W1 O7 0.85 1.94 2.793(12) 179.3 6_556
O1W H1W2 O7 0.82 2.51 3.289(12) 158.9 .
O2W H2W O14 0.85 1.92 2.772(12) 179.6 8_455
O3W H3W1 O1W 0.85 2.41 3.260(16) 176.6 2_554
O3W H3W2 O1W 0.82 2.10 2.792(19) 142.1 6
O4W H4W1 O3W 0.82 2.03 2.794(15) 154.3 .
O4W H5W2 O14 0.85 1.81 2.658(11) 179.3 4_544

loop_
_geom_torsion_atom_site_label_1
_geom_torsion_atom_site_label_2
_geom_torsion_atom_site_label_3
_geom_torsion_atom_site_label_4
_geom_torsion
_geom_torsion_site_symmetry_1
_geom_torsion_site_symmetry_2
_geom_torsion_site_symmetry_3
_geom_torsion_site_symmetry_4
_geom_torsion_publ_flag
O1 Cu2 O1 N2 179.1(7) 2_655 . . . ?
O20 Cu2 O1 N2 179.1(7) . . . . ?
O19 Cu2 O1 N2 -51.4(7) . . . . ?
O19 Cu2 O1 N2 49.0(7) 2_655 . . . ?
Cu2 O1 N2 C3 -154.4(7) . . . . ?
Cu2 O1 N2 Cu1 33.0(10) . . . . ?
N12 Cu1 N2 C3 87.7(19) . . . . ?
N8 Cu1 N2 C3 2.4(7) . . . . ?
N18 Cu1 N2 C3 -179.8(7) . . . . ?
N12 Cu1 N2 O1 -99.2(19) . . . . ?
N8 Cu1 N2 O1 175.5(8) . . . . ?
N18 Cu1 N2 O1 -6.7(9) . . . . ?
O1 N2 C3 C4 4.4(14) . . . . ?
Cu1 N2 C3 C4 178.5(8) . . . . ?
O1 N2 C3 C6 -177.2(8) . . . . ?
Cu1 N2 C3 C6 -3.1(11) . . . . ?
N2 C3 C4 N5 -40(32) . . . . ?
C6 C3 C4 N5 141(31) . . . . ?
N2 C3 C6 O7 -176.0(9) . . . . ?
C4 C3 C6 O7 2.4(14) . . . . ?
N2 C3 C6 N8 2.2(14) . . . . ?
C4 C3 C6 N8 -179.4(9) . . . . ?
N8 C6 O7 Ba1 -102.8(14) . . . . ?
C3 C6 O7 Ba1 75.1(16) . . . . ?
O7 C6 N8 C9 2.0(16) . . . . ?
C3 C6 N8 C9 -176.0(9) . . . . ?
O7 C6 N8 Cu1 178.0(8) . . . . ?
C3 C6 N8 Cu1 0.0(11) . . . . ?
N12 Cu1 N8 C6 -168.2(8) . . . . ?
N18 Cu1 N8 C6 -100(10) . . . . ?
N2 Cu1 N8 C6 -1.3(7) . . . . ?
N12 Cu1 N8 C9 7.5(10) . . . . ?
N18 Cu1 N8 C9 75(10) . . . . ?
N2 Cu1 N8 C9 174.4(9) . . . . ?
C6 N8 C9 C10 -163.3(11) . . . . ?
Cu1 N8 C9 C10 21.1(15) . . . . ?
N8 C9 C10 C11 -63.5(16) . . . . ?
C9 C10 C11 N12 66.4(15) . . . . ?
C10 C11 N12 C13 152.0(10) . . . . ?
C10 C11 N12 Cu1 -28.5(14) . . . . ?
N8 Cu1 N12 C13 176.9(8) . . . . ?
N18 Cu1 N12 C13 -1.0(8) . . . . ?
N2 Cu1 N12 C13 93.1(19) . . . . ?
N8 Cu1 N12 C11 -2.6(10) . . . . ?
N18 Cu1 N12 C11 179.5(10) . . . . ?
N2 Cu1 N12 C11 -86(2) . . . . ?
C11 N12 C13 O14 1.8(17) . . . . ?
Cu1 N12 C13 O14 -177.8(9) . . . . ?
C11 N12 C13 C15 -177.5(9) . . . . ?
Cu1 N12 C13 C15 2.9(11) . . . . ?
O14 C13 C15 N18 176.4(9) . . . . ?
N12 C13 C15 N18 -4.2(13) . . . . ?
O14 C13 C15 C16 -1.4(14) . . . . ?
N12 C13 C15 C16 178.0(9) . . . . ?
N18 C15 C16 N17 -145(27) . . . . ?
C13 C15 C16 N17 33(28) . . . . ?
C16 C15 N18 O19 -4.6(13) . . . . ?
C13 C15 N18 O19 177.7(8) . . . . ?
C16 C15 N18 Cu1 -178.8(8) . . . . ?
C13 C15 N18 Cu1 3.5(11) . . . . ?
N12 Cu1 N18 C15 -1.4(7) . . . . ?
N8 Cu1 N18 C15 -70(10) . . . . ?
N2 Cu1 N18 C15 -168.3(7) . . . . ?
N12 Cu1 N18 O19 -174.7(8) . . . . ?
N8 Cu1 N18 O19 117(10) . . . . ?
N2 Cu1 N18 O19 18.4(8) . . . . ?
C15 N18 O19 Cu2 138.6(7) . . . . ?
Cu1 N18 O19 Cu2 -48.4(9) . . . . ?
O1 Cu2 O19 N18 58.4(6) . . . . ?
O1 Cu2 O19 N18 -129.9(6) 2_655 . . . ?
O20 Cu2 O19 N18 147.7(5) . . . . ?
O19 Cu2 O19 N18 -32.3(5) 2_655 . . . ?
C6 O7 Ba1 O2W 85.5(14) . . . . ?
C6 O7 Ba1 O7 85.5(13) . . . 2_554 ?
C6 O7 Ba1 O1W 8.1(13) . . . . ?
C6 O7 Ba1 O1W 162.3(13) . . . 2_554 ?
C6 O7 Ba1 O3W -130.5(14) . . . . ?
C6 O7 Ba1 O3W -58.4(14) . . . 2_554 ?
